data_7207577
loop_
_publ_author_name
'Xiao, Dongrong'
'Chen, Haiyan'
'Sun, Dianzhen'
'He, Jianghong'
'Yan, Shiwei'
'Yang, Juan'
'Wang, Xin'
'Yuan, Ruo'
'Wang, Enbo'

_publ_section_title
;
 Guest-induced expanding and shrinking porous modulation based on
 interdigitated metal--organic frameworks constructed by
 4,4&#x2032;-sulfonyldibenzoate and barium ions
;
_journal_issue 8
_journal_name_full CrystEngComm
_journal_page_first 2849
_journal_paper_doi 10.1039/c2ce06428f
_journal_volume 14
_journal_year 2012
_chemical_formula_sum 'C17.5 H22 Ba N0 O11 S'
_chemical_formula_weight 577.75
_chemical_name_systematic
;
?
;
_space_group_IT_number 2
_symmetry_cell_setting triclinic
_symmetry_space_group_name_Hall '-P 1'
_symmetry_space_group_name_H-M 'P -1'
_atom_sites_solution_hydrogens geom
_atom_sites_solution_primary direct
_atom_sites_solution_secondary difmap
_audit_creation_method SHELXL-97
_cell_angle_alpha 76.7420(10)
_cell_angle_beta 86.6830(10)
_cell_angle_gamma 83.3060(10)
_cell_formula_units_Z 2
_cell_length_a 6.3032(7)
_cell_length_b 13.0543(14)
_cell_length_c 13.9108(15)
_cell_measurement_reflns_used 9977
_cell_measurement_temperature 296(2)
_cell_measurement_theta_max 27.34
_cell_measurement_theta_min 2.44
_cell_volume 1106.0(2)
_computing_cell_refinement 'SMART (Bruker, 2001)'
_computing_data_collection 'SMART (Bruker, 2001)'
_computing_data_reduction 'SAINT (Bruker, 2001)'
_computing_molecular_graphics 'SHELXTL-PLUS (Sheldrick, 1990)'
_computing_publication_material 'SHELXL-97 (Sheldrick, 1997)'
_computing_structure_refinement 'SHELXL-97 (Sheldrick, 1997)'
_computing_structure_solution 'SHELXS-97 (Sheldrick, 1990)'
_diffrn_ambient_temperature 296(2)
_diffrn_measured_fraction_theta_full 0.986
_diffrn_measured_fraction_theta_max 0.986
_diffrn_measurement_device_type 'Bruker APEX CCD area-detector'
_diffrn_measurement_method 'phi and omega scans'
_diffrn_radiation_monochromator graphite
_diffrn_radiation_source 'fine-focus sealed tube'
_diffrn_radiation_type MoK\a
_diffrn_radiation_wavelength 0.71073
_diffrn_reflns_av_R_equivalents 0.0267
_diffrn_reflns_av_sigmaI/netI 0.0366
_diffrn_reflns_limit_h_max 8
_diffrn_reflns_limit_h_min -8
_diffrn_reflns_limit_k_max 16
_diffrn_reflns_limit_k_min -16
_diffrn_reflns_limit_l_max 17
_diffrn_reflns_limit_l_min -17
_diffrn_reflns_number 9977
_diffrn_reflns_theta_full 27.34
_diffrn_reflns_theta_max 27.34
_diffrn_reflns_theta_min 2.44
_exptl_absorpt_coefficient_mu 1.945
_exptl_absorpt_correction_T_max 0.5253
_exptl_absorpt_correction_T_min 0.4617
_exptl_absorpt_correction_type multi-scan
_exptl_absorpt_process_details 'SADABS(Sheldrick, 1996)'
_exptl_crystal_colour clourless
_exptl_crystal_density_diffrn 1.735
_exptl_crystal_density_method 'not measured'
_exptl_crystal_description block
_exptl_crystal_F_000 574
_exptl_crystal_size_max 0.47
_exptl_crystal_size_mid 0.45
_exptl_crystal_size_min 0.38
_refine_diff_density_max 0.886
_refine_diff_density_min -0.546
_refine_diff_density_rms 0.089
_refine_ls_extinction_coef 0.0212(12)
_refine_ls_extinction_expression Fc^*^=kFc[1+0.001xFc^2^\l^3^/sin(2\q)]^-1/4^
_refine_ls_extinction_method SHELXL
_refine_ls_goodness_of_fit_ref 0.994
_refine_ls_hydrogen_treatment mixed
_refine_ls_matrix_type full
_refine_ls_number_parameters 327
_refine_ls_number_reflns 4933
_refine_ls_number_restraints 58
_refine_ls_restrained_S_all 1.011
_refine_ls_R_factor_all 0.0246
_refine_ls_R_factor_gt 0.0233
_refine_ls_shift/su_max 0.003
_refine_ls_shift/su_mean 0.000
_refine_ls_structure_factor_coef Fsqd
_refine_ls_weighting_details 'calc w=1/[\s^2^(Fo^2^)+(0.0540P)^2^+0.0000P] where P=(Fo^2^+2Fc^2^)/3'
_refine_ls_weighting_scheme calc
_refine_ls_wR_factor_gt 0.0703
_refine_ls_wR_factor_ref 0.0714
_reflns_number_gt 4721
_reflns_number_total 4933
_reflns_threshold_expression >2sigma(I)
_cod_data_source_file c2ce06428f.txt
_cod_data_source_block c25b
_cod_depositor_comments
;
The following automatic conversions were performed:

'_symmetry_cell_setting' value 'Triclinic' changed to 'triclinic'
according to /home/saulius/struct/CIF-dictionaries/cif_core.dic
dictionary named 'cif_core.dic' version 2.4.1 from 2010-06-29.

Automatic conversion script
Id: cif_fix_values 1715 2011-07-08 13:25:40Z adriana 
;
_cod_original_sg_symbol_H-M P-1
_cod_original_formula_sum 'C17.50 H22 Ba N0 O11 S'
_cod_database_code 7207577

loop_
_symmetry_equiv_pos_as_xyz
'x, y, z'
'-x, -y, -z'

loop_
_atom_site_label
_atom_site_type_symbol
_atom_site_fract_x
_atom_site_fract_y
_atom_site_fract_z
_atom_site_U_iso_or_equiv
_atom_site_adp_type
_atom_site_occupancy
_atom_site_symmetry_multiplicity
_atom_site_calc_flag
_atom_site_refinement_flags
_atom_site_attached_hydrogens
Ba1 Ba 0.244698(17) 0.981993(9) 0.631865(8) 0.01791(8) Uani 1 1 d . 0
S1 S -0.08603(9) 1.17750(4) 0.80770(4) 0.02184(12) Uani 1 1 d . 0
C2 C 0.0808(5) 1.4555(2) 0.6494(3) 0.0463(8) Uani 1 1 d . 0
H2A H 0.1984 1.4805 0.6115 0.056 Uiso 1 1 calc R 0
C1 C 0.0861(5) 1.3499(2) 0.6954(3) 0.0430(7) Uani 1 1 d . 0
H1A H 0.2057 1.3034 0.6873 0.052 Uiso 1 1 calc R 0
C6 C -0.0858(4) 1.31298(18) 0.75358(17) 0.0240(5) Uani 1 1 d . 0
C5 C -0.2650(5) 1.3823(2) 0.7663(2) 0.0419(7) Uani 1 1 d . 0
H5A H -0.3802 1.3581 0.8065 0.050 Uiso 1 1 calc R 0
C4 C -0.2692(5) 1.4861(2) 0.7189(3) 0.0440(7) Uani 1 1 d . 0
H4A H -0.3894 1.5324 0.7268 0.053 Uiso 1 1 calc R 0
C3 C -0.0996(4) 1.52472(19) 0.6593(2) 0.0296(5) Uani 1 1 d . 0
C7 C 0.0168(4) 1.15632(18) 0.92628(17) 0.0223(4) Uani 1 1 d . 0
C8 C -0.1176(4) 1.1779(2) 1.00390(18) 0.0290(5) Uani 1 1 d . 0
H8A H -0.2590 1.2057 0.9928 0.035 Uiso 1 1 calc R 0
C9 C -0.0377(4) 1.1572(2) 1.09774(18) 0.0296(5) Uani 1 1 d . 0
H9A H -0.1261 1.1705 1.1503 0.035 Uiso 1 1 calc R 0
C10 C 0.1754(4) 1.11640(19) 1.11366(17) 0.0221(5) Uani 1 1 d . 0
C11 C 0.3073(4) 1.0988(2) 1.03466(18) 0.0285(5) Uani 1 1 d . 0
H11A H 0.4505 1.0742 1.0451 0.034 Uiso 1 1 calc R 0
C12 C 0.2298(4) 1.1171(2) 0.94043(18) 0.0289(5) Uani 1 1 d . 0
H12A H 0.3182 1.1035 0.8879 0.035 Uiso 1 1 calc R 0
C13 C -0.1122(4) 1.63995(19) 0.6050(2) 0.0329(6) Uani 1 1 d . 0
C14 C 0.2644(4) 1.08962(18) 1.21666(17) 0.0233(4) Uani 1 1 d . 0
C15 C 0.3962(18) 0.4623(11) 0.9881(12) 0.117(4) Uani 0.50 1 d PGDU 0
C16 C 0.544(2) 0.4229(7) 1.0615(9) 0.081(4) Uani 0.50 1 d PGU 1
C17 C 0.6997(17) 0.4845(13) 1.0759(8) 0.136(6) Uani 0.50 1 d PGU 1
C18 C 0.7076(19) 0.5856(12) 1.0168(12) 0.137(6) Uani 0.50 1 d PGU 1
C19 C 0.560(3) 0.6250(6) 0.9434(10) 0.107(4) Uani 0.50 1 d PGU 1
C20 C 0.404(2) 0.5633(12) 0.9291(8) 0.114(7) Uani 0.50 1 d PGU 1
C21 C 0.215(4) 0.417(2) 0.951(2) 0.211(12) Uani 0.50 1 d PDU 3
O1 O -0.2961(3) 1.68909(15) 0.59662(19) 0.0469(5) Uani 1 1 d . 0
OW1 O 0.3110(3) 0.75868(16) 0.69455(17) 0.0416(5) Uani 1 1 d D 0
HW1A H 0.217(4) 0.737(3) 0.667(3) 0.061 Uiso 1 1 d D 0
HW1B H 0.430(2) 0.729(3) 0.682(3) 0.063 Uiso 1 1 d D 0
OW2 O 0.3549(3) 1.09564(12) 0.44425(12) 0.0229(3) Uani 1 1 d D 0
HW2A H 0.287(4) 1.090(2) 0.3963(15) 0.035 Uiso 1 1 d D 0
HW2B H 0.362(5) 1.1578(10) 0.445(2) 0.035 Uiso 1 1 d D 0
O2 O 0.0567(3) 1.67776(15) 0.57230(18) 0.0443(5) Uani 1 1 d . 0
OW3 O 0.5158(3) 1.14573(17) 0.63422(15) 0.0362(4) Uani 1 1 d D 0
HW3A H 0.575(4) 1.130(3) 0.6904(13) 0.049 Uiso 1 1 d D 0
HW3B H 0.3823(17) 1.149(3) 0.648(2) 0.054 Uiso 1 1 d D 0
O3 O 0.1303(3) 1.08682(15) 1.28808(12) 0.0305(4) Uani 1 1 d . 0
OW4 O 0.1050(3) 0.88819(13) 0.47877(13) 0.0265(3) Uani 1 1 d D 0
HW4A H 0.076(4) 0.8267(12) 0.505(2) 0.037 Uiso 1 1 d D 0
HW4B H 0.211(3) 0.885(2) 0.4400(19) 0.040 Uiso 1 1 d D 0
O4 O 0.4610(3) 1.07044(16) 1.22354(14) 0.0357(4) Uani 1 1 d . 0
O5 O 0.0610(3) 1.12051(13) 0.75008(13) 0.0326(4) Uani 1 1 d . 0
OW5 O -0.5546(4) 1.6468(2) 0.4562(2) 0.0605(6) Uani 1 1 d D 0
HW5A H -0.681(3) 1.641(4) 0.478(3) 0.074 Uiso 1 1 d D 0
HW5B H -0.479(5) 1.651(4) 0.502(2) 0.091 Uiso 1 1 d D 0
O6 O -0.3063(3) 1.15440(15) 0.81933(14) 0.0321(4) Uani 1 1 d . 0

loop_
_atom_site_aniso_label
_atom_site_aniso_U_11
_atom_site_aniso_U_22
_atom_site_aniso_U_33
_atom_site_aniso_U_23
_atom_site_aniso_U_13
_atom_site_aniso_U_12
Ba1 0.01640(10) 0.02167(10) 0.01522(10) -0.00342(6) -0.00044(5) -0.00167(5)
S1 0.0291(3) 0.0203(3) 0.0162(3) -0.0035(2) -0.0034(2) -0.0029(2)
C2 0.0349(15) 0.0287(13) 0.065(2) 0.0048(13) 0.0200(14) -0.0011(11)
C1 0.0320(14) 0.0280(13) 0.0596(19) 0.0016(12) 0.0138(13) 0.0048(10)
C6 0.0292(12) 0.0209(10) 0.0205(11) -0.0026(9) -0.0029(9) -0.0006(8)
C5 0.0329(14) 0.0323(14) 0.0516(18) 0.0021(12) 0.0162(13) 0.0013(11)
C4 0.0386(15) 0.0271(13) 0.0581(19) -0.0012(13) 0.0134(14) 0.0056(11)
C3 0.0318(13) 0.0204(11) 0.0351(14) -0.0027(10) -0.0029(11) -0.0022(9)
C7 0.0264(12) 0.0240(11) 0.0161(10) -0.0032(8) -0.0021(9) -0.0030(8)
C8 0.0205(11) 0.0420(14) 0.0219(12) -0.0052(10) -0.0025(9) 0.0042(9)
C9 0.0245(12) 0.0431(14) 0.0192(11) -0.0070(10) 0.0015(9) 0.0025(10)
C10 0.0215(11) 0.0255(11) 0.0188(11) -0.0022(9) -0.0026(9) -0.0043(8)
C11 0.0196(11) 0.0395(13) 0.0240(12) -0.0050(10) -0.0032(9) 0.0039(9)
C12 0.0243(12) 0.0397(13) 0.0220(11) -0.0086(10) 0.0019(9) 0.0009(9)
C13 0.0385(14) 0.0199(11) 0.0395(15) -0.0042(10) -0.0019(12) -0.0042(10)
C14 0.0252(11) 0.0261(11) 0.0181(10) -0.0027(9) -0.0020(9) -0.0052(8)
C15 0.111(8) 0.121(8) 0.134(9) -0.069(7) 0.042(7) -0.016(6)
C16 0.099(7) 0.064(6) 0.075(7) -0.016(5) 0.028(5) -0.005(6)
C17 0.148(9) 0.145(9) 0.118(9) -0.064(8) 0.044(7) 0.017(8)
C18 0.128(10) 0.152(10) 0.148(10) -0.068(8) 0.033(8) -0.028(8)
C19 0.124(8) 0.091(7) 0.106(7) -0.037(6) 0.037(6) 0.001(6)
C20 0.136(10) 0.096(9) 0.106(10) -0.030(7) 0.033(7) -0.001(8)
C21 0.208(14) 0.226(14) 0.217(15) -0.079(10) 0.018(9) -0.052(9)
O1 0.0393(11) 0.0230(9) 0.0717(16) 0.0007(9) -0.0027(10) 0.0021(8)
OW1 0.0365(11) 0.0352(10) 0.0508(13) -0.0047(9) -0.0016(10) -0.0043(8)
OW2 0.0245(8) 0.0222(8) 0.0208(8) -0.0028(6) -0.0022(6) -0.0010(6)
O2 0.0392(11) 0.0283(9) 0.0617(14) -0.0009(9) 0.0013(10) -0.0083(8)
OW3 0.0316(10) 0.0477(11) 0.0318(10) -0.0114(9) -0.0035(8) -0.0089(8)
O3 0.0249(8) 0.0473(11) 0.0185(8) -0.0031(7) 0.0004(7) -0.0090(7)
OW4 0.0276(9) 0.0241(8) 0.0269(9) -0.0050(7) 0.0023(7) -0.0018(6)
O4 0.0221(9) 0.0578(13) 0.0259(9) -0.0068(9) -0.0060(7) -0.0016(8)
O5 0.0484(11) 0.0266(9) 0.0231(9) -0.0101(7) 0.0006(8) 0.0027(7)
OW5 0.0572(15) 0.0618(15) 0.0621(17) -0.0135(13) -0.0024(13) -0.0049(13)
O6 0.0339(10) 0.0349(10) 0.0282(9) -0.0027(8) -0.0070(8) -0.0119(8)

loop_
_atom_type_symbol
_atom_type_description
_atom_type_scat_dispersion_real
_atom_type_scat_dispersion_imag
_atom_type_scat_source
C C 0.0033 0.0016 'International Tables Vol C Tables 4.2.6.8 and 6.1.1.4'
H H 0.0000 0.0000 'International Tables Vol C Tables 4.2.6.8 and 6.1.1.4'
N N 0.0061 0.0033 'International Tables Vol C Tables 4.2.6.8 and 6.1.1.4'
O O 0.0106 0.0060 'International Tables Vol C Tables 4.2.6.8 and 6.1.1.4'
S S 0.1246 0.1234 'International Tables Vol C Tables 4.2.6.8 and 6.1.1.4'
Ba Ba -0.3244 2.2819 'International Tables Vol C Tables 4.2.6.8 and 6.1.1.4'

loop_
_geom_angle_atom_site_label_1
_geom_angle_atom_site_label_2
_geom_angle_atom_site_label_3
_geom_angle
_geom_angle_site_symmetry_1
_geom_angle_site_symmetry_3
O3 Ba1 O4 107.91(5) 2_577 2_677
O3 Ba1 OW2 131.88(5) 2_577 .
O4 Ba1 OW2 120.13(5) 2_677 .
O3 Ba1 O5 71.82(6) 2_577 .
O4 Ba1 O5 82.38(6) 2_677 .
OW2 Ba1 O5 110.47(5) . .
O3 Ba1 OW1 72.24(6) 2_577 .
O4 Ba1 OW1 70.98(6) 2_677 .
OW2 Ba1 OW1 124.45(6) . .
O5 Ba1 OW1 125.08(6) . .
O3 Ba1 OW2 140.39(5) 2_577 2_676
O4 Ba1 OW2 69.65(5) 2_677 2_676
OW2 Ba1 OW2 66.27(5) . 2_676
O5 Ba1 OW2 142.05(5) . 2_676
OW1 Ba1 OW2 69.79(6) . 2_676
O3 Ba1 OW3 140.31(6) 2_577 .
O4 Ba1 OW3 65.48(6) 2_677 .
OW2 Ba1 OW3 66.48(5) . .
O5 Ba1 OW3 68.52(6) . .
OW1 Ba1 OW3 131.86(6) . .
OW2 Ba1 OW3 76.59(5) 2_676 .
O3 Ba1 OW4 71.07(5) 2_577 2_576
O4 Ba1 OW4 155.27(6) 2_677 2_576
OW2 Ba1 OW4 64.42(5) . 2_576
O5 Ba1 OW4 73.79(5) . 2_576
OW1 Ba1 OW4 128.80(6) . 2_576
OW2 Ba1 OW4 127.55(5) 2_676 2_576
OW3 Ba1 OW4 98.93(5) . 2_576
O3 Ba1 OW4 78.32(5) 2_577 .
O4 Ba1 OW4 137.21(5) 2_677 .
OW2 Ba1 OW4 68.77(5) . .
O5 Ba1 OW4 136.92(5) . .
OW1 Ba1 OW4 71.13(6) . .
OW2 Ba1 OW4 79.21(5) 2_676 .
OW3 Ba1 OW4 134.63(5) . .
OW4 Ba1 OW4 67.46(5) 2_576 .
O3 Ba1 Ba1 149.24(4) 2_577 2_676
O4 Ba1 Ba1 94.96(4) 2_677 2_676
OW2 Ba1 Ba1 33.55(3) . 2_676
O5 Ba1 Ba1 133.05(4) . 2_676
OW1 Ba1 Ba1 97.20(5) . 2_676
OW2 Ba1 Ba1 32.71(3) 2_676 2_676
OW3 Ba1 Ba1 67.93(4) . 2_676
OW4 Ba1 Ba1 96.49(4) 2_576 2_676
OW4 Ba1 Ba1 70.92(3) . 2_676
O3 Ba1 Ba1 71.54(4) 2_577 2_576
O4 Ba1 Ba1 170.80(4) 2_677 2_576
OW2 Ba1 Ba1 61.49(3) . 2_576
O5 Ba1 Ba1 105.80(4) . 2_576
OW1 Ba1 Ba1 100.45(5) . 2_576
OW2 Ba1 Ba1 104.66(3) 2_676 2_576
OW3 Ba1 Ba1 121.08(4) . 2_576
OW4 Ba1 Ba1 33.79(3) 2_576 2_576
OW4 Ba1 Ba1 33.67(3) . 2_576
Ba1 Ba1 Ba1 82.591(10) 2_676 2_576
O3 Ba1 HW3B 125.2(4) 2_577 .
O4 Ba1 HW3B 72.3(6) 2_677 .
OW2 Ba1 HW3B 71.5(7) . .
O5 Ba1 HW3B 53.6(4) . .
OW1 Ba1 HW3B 142.9(6) . .
OW2 Ba1 HW3B 92.6(4) 2_676 .
OW3 Ba1 HW3B 16.1(4) . .
OW4 Ba1 HW3B 88.0(5) 2_576 .
OW4 Ba1 HW3B 139.3(7) . .
Ba1 Ba1 HW3B 80.8(5) 2_676 .
Ba1 Ba1 HW3B 115.8(6) 2_576 .
O5 S1 O6 118.71(12) . .
O5 S1 C6 107.38(11) . .
O6 S1 C6 107.53(12) . .
O5 S1 C7 107.78(11) . .
O6 S1 C7 107.82(11) . .
C6 S1 C7 107.10(11) . .
C1 C2 C3 120.2(3) . .
C1 C2 H2A 119.9 . .
C3 C2 H2A 119.9 . .
C6 C1 C2 120.1(2) . .
C6 C1 H1A 119.9 . .
C2 C1 H1A 119.9 . .
C1 C6 C5 120.1(2) . .
C1 C6 S1 120.45(19) . .
C5 C6 S1 119.3(2) . .
C4 C5 C6 119.0(3) . .
C4 C5 H5A 120.5 . .
C6 C5 H5A 120.5 . .
C5 C4 C3 121.9(3) . .
C5 C4 H4A 119.1 . .
C3 C4 H4A 119.1 . .
C4 C3 C2 118.7(2) . .
C4 C3 C13 120.5(2) . .
C2 C3 C13 120.8(2) . .
C12 C7 C8 121.6(2) . .
C12 C7 S1 119.01(18) . .
C8 C7 S1 119.37(18) . .
C9 C8 C7 119.0(2) . .
C9 C8 H8A 120.5 . .
C7 C8 H8A 120.5 . .
C8 C9 C10 120.2(2) . .
C8 C9 H9A 119.9 . .
C10 C9 H9A 119.9 . .
C11 C10 C9 119.6(2) . .
C11 C10 C14 119.3(2) . .
C9 C10 C14 121.0(2) . .
C12 C11 C10 121.2(2) . .
C12 C11 H11A 119.4 . .
C10 C11 H11A 119.4 . .
C11 C12 C7 118.3(2) . .
C11 C12 H12A 120.8 . .
C7 C12 H12A 120.8 . .
O2 C13 O1 125.5(2) . .
O2 C13 C3 118.4(2) . .
O1 C13 C3 116.0(2) . .
O4 C14 O3 125.7(2) . .
O4 C14 C10 117.5(2) . .
O3 C14 C10 116.8(2) . .
C18 C15 C17 81.4(19) 2_667 2_667
C18 C15 C19 72.9(18) 2_667 2_667
C17 C15 C19 154.4(15) 2_667 2_667
C18 C15 C16 115(3) 2_667 .
C17 C15 C16 163.7(19) 2_667 .
C19 C15 C16 41.9(17) 2_667 .
C18 C15 C20 125(3) 2_667 .
C17 C15 C20 43.7(19) 2_667 .
C19 C15 C20 161.9(17) 2_667 .
C16 C15 C20 120.0 . .
C18 C15 C21 19(2) 2_667 .
C17 C15 C21 62.4(15) 2_667 .
C19 C15 C21 92.0(14) 2_667 .
C16 C15 C21 133.9(17) . .
C20 C15 C21 106.0(17) . .
C18 C15 C16 140(3) 2_667 2_667
C17 C15 C16 58.7(14) 2_667 2_667
C19 C15 C16 146.9(17) 2_667 2_667
C16 C15 C16 105.0(9) . 2_667
C20 C15 C16 15.0(9) . 2_667
C21 C15 C16 121.1(16) . 2_667
C18 C15 C20 126(3) 2_667 2_667
C17 C15 C20 152.8(17) 2_667 2_667
C19 C15 C20 52.8(11) 2_667 2_667
C16 C15 C20 10.9(8) . 2_667
C20 C15 C20 109.1(8) . 2_667
C21 C15 C20 144.8(15) . 2_667
C16 C15 C20 94.1(9) 2_667 2_667
C18 C15 C15 172(4) 2_667 2_667
C17 C15 C15 106(2) 2_667 2_667
C19 C15 C15 99(2) 2_667 2_667
C16 C15 C15 57.2(6) . 2_667
C20 C15 C15 62.8(6) . 2_667
C21 C15 C15 169(2) . 2_667
C16 C15 C15 47.7(10) 2_667 2_667
C20 C15 C15 46.4(10) 2_667 2_667
C20 C16 C19 163(4) 2_667 2_667
C20 C16 C17 12(2) 2_667 .
C19 C16 C17 175(3) 2_667 .
C20 C16 C15 132(2) 2_667 .
C19 C16 C15 65(3) 2_667 .
C17 C16 C15 120.0 . .
C20 C16 C15 57(2) 2_667 2_667
C19 C16 C15 140(3) 2_667 2_667
C17 C16 C15 45.0(7) . 2_667
C15 C16 C15 75.0(7) . 2_667
C20 C16 C18 158(3) 2_667 2_667
C19 C16 C18 39.0(13) 2_667 2_667
C17 C16 C18 146.1(13) . 2_667
C15 C16 C18 26.1(13) . 2_667
C15 C16 C18 101.1(17) 2_667 2_667
C20 C17 C15 81.4(14) 2_667 2_667
C20 C17 C16 5.2(12) 2_667 .
C15 C17 C16 76.3(8) 2_667 .
C20 C17 C18 125.2(12) 2_667 .
C15 C17 C18 43.7(8) 2_667 .
C16 C17 C18 120.0 . .
C20 C17 C21 153.0(19) 2_667 2_667
C15 C17 C21 71.7(13) 2_667 2_667
C16 C17 C21 147.9(13) . 2_667
C18 C17 C21 28.0(13) . 2_667
C21 C18 C15 133(3) 2_667 2_667
C21 C18 C19 161(3) 2_667 .
C15 C18 C19 65.2(12) 2_667 .
C21 C18 C17 78(3) 2_667 .
C15 C18 C17 54.8(12) 2_667 .
C19 C18 C17 120.0 . .
C21 C18 C16 171(3) 2_667 2_667
C15 C18 C16 39.0(8) 2_667 2_667
C19 C18 C16 26.1(7) . 2_667
C17 C18 C16 93.9(7) . 2_667
C16 C19 C15 72.9(10) 2_667 2_667
C16 C19 C18 114.8(11) 2_667 .
C15 C19 C18 41.9(8) 2_667 .
C16 C19 C20 5.2(11) 2_667 .
C15 C19 C20 78.1(8) 2_667 .
C18 C19 C20 120.0 . .
C16 C19 C21 120.7(15) 2_667 2_667
C15 C19 C21 47.8(10) 2_667 2_667
C18 C19 C21 6.1(9) . 2_667
C20 C19 C21 125.9(9) . 2_667
C16 C20 C17 163(5) 2_667 2_667
C16 C20 C19 12(3) 2_667 .
C17 C20 C19 175(2) 2_667 .
C16 C20 C15 108(3) 2_667 .
C17 C20 C15 55(2) 2_667 .
C19 C20 C15 120.0 . .
C16 C20 C15 37(2) 2_667 2_667
C17 C20 C15 126(3) 2_667 2_667
C19 C20 C15 49.1(5) . 2_667
C15 C20 C15 70.9(5) . 2_667
C18 C21 C17 74(2) 2_667 2_667
C18 C21 C15 28(3) 2_667 .
C17 C21 C15 46.0(14) 2_667 .
C18 C21 C19 12(2) 2_667 2_667
C17 C21 C19 86.1(11) 2_667 2_667
C15 C21 C19 40.1(9) . 2_667
Ba1 OW1 HW1A 105(3) . .
Ba1 OW1 HW1B 117(3) . .
HW1A OW1 HW1B 110.2(17) . .
Ba1 OW2 Ba1 113.73(5) . 2_676
Ba1 OW2 HW2A 119(2) . .
Ba1 OW2 HW2A 94(2) 2_676 .
Ba1 OW2 HW2B 110(2) . .
Ba1 OW2 HW2B 107(2) 2_676 .
HW2A OW2 HW2B 111.7(16) . .
Ba1 OW3 HW3A 107(2) . .
Ba1 OW3 HW3B 55(2) . .
HW3A OW3 HW3B 104.6(15) . .
C14 O3 Ba1 145.66(16) . 2_577
Ba1 OW4 Ba1 112.54(5) 2_576 .
Ba1 OW4 HW4A 113(2) 2_576 .
Ba1 OW4 HW4A 108(2) . .
Ba1 OW4 HW4B 108(2) 2_576 .
Ba1 OW4 HW4B 105(2) . .
HW4A OW4 HW4B 109.4(16) . .
C14 O4 Ba1 138.42(16) . 2_677
S1 O5 Ba1 163.82(12) . .
HW5A OW5 HW5B 108.3(17) . .

loop_
_geom_bond_atom_site_label_1
_geom_bond_atom_site_label_2
_geom_bond_distance
_geom_bond_site_symmetry_2
Ba1 O3 2.7140(17) 2_577
Ba1 O4 2.7312(17) 2_677
Ba1 OW2 2.7838(16) .
Ba1 O5 2.8231(17) .
Ba1 OW1 2.833(2) .
Ba1 OW2 2.8470(16) 2_676
Ba1 OW3 2.895(2) .
Ba1 OW4 2.9024(17) 2_576
Ba1 OW4 2.9112(18) .
Ba1 Ba1 4.7153(4) 2_676
Ba1 Ba1 4.8349(4) 2_576
Ba1 HW3B 2.50(3) .
S1 O5 1.4428(18) .
S1 O6 1.4471(19) .
S1 C6 1.756(2) .
S1 C7 1.758(2) .
C2 C1 1.379(4) .
C2 C3 1.388(4) .
C2 H2A 0.9300 .
C1 C6 1.379(4) .
C1 H1A 0.9300 .
C6 C5 1.392(3) .
C5 C4 1.362(4) .
C5 H5A 0.9300 .
C4 C3 1.384(4) .
C4 H4A 0.9300 .
C3 C13 1.515(3) .
C7 C12 1.389(3) .
C7 C8 1.393(3) .
C8 C9 1.383(3) .
C8 H8A 0.9300 .
C9 C10 1.397(3) .
C9 H9A 0.9300 .
C10 C11 1.385(3) .
C10 C14 1.519(3) .
C11 C12 1.385(3) .
C11 H11A 0.9300 .
C12 H12A 0.9300 .
C13 O2 1.244(3) .
C13 O1 1.256(3) .
C14 O4 1.240(3) .
C14 O3 1.263(3) .
C15 C18 0.972(17) 2_667
C15 C17 1.15(3) 2_667
C15 C19 1.32(3) 2_667
C15 C16 1.3900 .
C15 C20 1.3900 .
C15 C21 1.517(10) .
C15 C16 1.58(3) 2_667
C15 C20 1.71(3) 2_667
C15 C15 1.815(17) 2_667
C16 C20 0.43(3) 2_667
C16 C19 0.97(3) 2_667
C16 C17 1.3900 .
C16 C15 1.580(17) 2_667
C16 C18 2.00(4) 2_667
C17 C20 0.97(3) 2_667
C17 C15 1.15(2) 2_667
C17 C18 1.3900 .
C17 C21 1.42(3) 2_667
C18 C21 0.68(3) 2_667
C18 C15 0.972(16) 2_667
C18 C19 1.3900 .
C18 C16 2.00(3) 2_667
C19 C16 0.97(3) 2_667
C19 C15 1.32(2) 2_667
C19 C20 1.3900 .
C19 C21 2.05(3) 2_667
C20 C16 0.43(3) 2_667
C20 C17 0.97(3) 2_667
C20 C15 1.71(2) 2_667
C21 C18 0.68(3) 2_667
C21 C17 1.42(3) 2_667
C21 C19 2.05(4) 2_667
OW1 HW1A 0.834(10) .
OW1 HW1B 0.831(10) .
OW2 Ba1 2.8470(16) 2_676
OW2 HW2A 0.832(10) .
OW2 HW2B 0.821(10) .
OW3 HW3A 0.859(10) .
OW3 HW3B 0.852(10) .
O3 Ba1 2.7140(17) 2_577
OW4 Ba1 2.9024(17) 2_576
OW4 HW4A 0.838(10) .
OW4 HW4B 0.837(10) .
O4 Ba1 2.7312(17) 2_677
OW5 HW5A 0.845(10) .
OW5 HW5B 0.837(10) .
